data_7018526
loop_
_publ_author_name
'van Albada, Gerard A.'
'Mutikainen, Ilpo'
'Ghazzali, Mohamed'
'Al-Farhan, Khalid'
'Reedijk, Jan'

_publ_section_title
;
 Copper perchlorate and tetrafluoridoborate compounds with the ligand
 1,4,5-triazanaphthalene. Gradual transformation of mononuclear Cu(ii)
 compounds via polynuclear mixed-valence Cu(ii)/Cu(i) species to dinuclear
 Cu(i); syntheses, characterizations and X-ray structures.
;
_journal_issue 15
_journal_name_full 'Dalton transactions (Cambridge, England : 2003)'
_journal_page_first 4566
_journal_page_last 4574
_journal_paper_doi 10.1039/c2dt12085b
_journal_volume 41
_journal_year 2012
_chemical_formula_sum 'C59 H56 Cl4 Cu2 N24 O21'
_chemical_formula_weight 1706.16
_chemical_name_systematic
;
?
;
_space_group_IT_number 2
_symmetry_cell_setting triclinic
_symmetry_space_group_name_Hall '-P 1'
_symmetry_space_group_name_H-M 'P -1'
_atom_sites_solution_hydrogens geom
_atom_sites_solution_primary direct
_atom_sites_solution_secondary difmap
_audit_creation_method SHELXL-97
_cell_angle_alpha 89.88(3)
_cell_angle_beta 89.22(3)
_cell_angle_gamma 76.15(3)
_cell_formula_units_Z 1
_cell_length_a 9.395(2)
_cell_length_b 11.231(2)
_cell_length_c 17.471(3)
_cell_measurement_reflns_used 138
_cell_measurement_temperature 173(2)
_cell_measurement_theta_max 22.15
_cell_measurement_theta_min 4.70
_cell_volume 1789.7(6)
_computing_cell_refinement 'DirAx (Duisenberg 1992)'
_computing_data_collection 'COLLECT (Nonius, 2002)'
_computing_data_reduction 'COLLECT/EVAL (Nonius, 2002)'
_computing_molecular_graphics 'SHELXTL (Sheldrick, 1990)'
_computing_publication_material 'SHELXTL (Sheldrick, 1990)'
_computing_structure_refinement 'SHELXL97 (Sheldrick, 1997)'
_computing_structure_solution 'SHELXS97 (Sheldrick, 1990)'
_diffrn_ambient_temperature 173(2)
_diffrn_measured_fraction_theta_full 0.993
_diffrn_measured_fraction_theta_max 0.993
_diffrn_measurement_device_type KappaCCD
_diffrn_measurement_method \f-scan
_diffrn_radiation_monochromator graphite
_diffrn_radiation_source 'fine-focus sealed tube'
_diffrn_radiation_type MoK\a
_diffrn_radiation_wavelength 0.71073
_diffrn_reflns_av_R_equivalents 0.0942
_diffrn_reflns_av_sigmaI/netI 0.1111
_diffrn_reflns_limit_h_max 11
_diffrn_reflns_limit_h_min -11
_diffrn_reflns_limit_k_max 13
_diffrn_reflns_limit_k_min -13
_diffrn_reflns_limit_l_max 20
_diffrn_reflns_limit_l_min -20
_diffrn_reflns_number 20439
_diffrn_reflns_theta_full 25.05
_diffrn_reflns_theta_max 25.05
_diffrn_reflns_theta_min 2.51
_exptl_absorpt_coefficient_mu 0.835
_exptl_absorpt_correction_T_max 0.9917
_exptl_absorpt_correction_T_min 0.9516
_exptl_absorpt_correction_type multi-scan
_exptl_absorpt_process_details 'SADABS (Sheldrick, 1996)'
_exptl_crystal_colour purple
_exptl_crystal_density_diffrn 1.583
_exptl_crystal_density_method 'not measured'
_exptl_crystal_description needle
_exptl_crystal_F_000 872
_exptl_crystal_size_max 0.06
_exptl_crystal_size_mid 0.01
_exptl_crystal_size_min 0.01
_refine_diff_density_max 1.550
_refine_diff_density_min -0.515
_refine_diff_density_rms 0.126
_refine_ls_extinction_method none
_refine_ls_goodness_of_fit_ref 1.031
_refine_ls_hydrogen_treatment constr
_refine_ls_matrix_type full
_refine_ls_number_parameters 516
_refine_ls_number_reflns 6299
_refine_ls_number_restraints 44
_refine_ls_restrained_S_all 1.041
_refine_ls_R_factor_all 0.1417
_refine_ls_R_factor_gt 0.0897
_refine_ls_shift/su_max 0.000
_refine_ls_shift/su_mean 0.000
_refine_ls_structure_factor_coef Fsqd
_refine_ls_weighting_details 'calc w=1/[\s^2^(Fo^2^)+(0.1002P)^2^+8.6274P] where P=(Fo^2^+2Fc^2^)/3'
_refine_ls_weighting_scheme calc
_refine_ls_wR_factor_gt 0.2022
_refine_ls_wR_factor_ref 0.2321
_reflns_number_gt 4075
_reflns_number_total 6299
_reflns_threshold_expression >2sigma(I)
_cod_data_source_file c2dt12085b.txt
_cod_data_source_block pypy111
_cod_depositor_comments
;
The following automatic conversions were performed:

'_symmetry_cell_setting' value 'Triclinic' changed to 'triclinic'
according to /home/saulius/struct/CIF-dictionaries/cif_core.dic
dictionary named 'cif_core.dic' version 2.4.1 from 2010-06-29.

Automatic conversion script
Id: cif_fix_values 1715 2011-07-08 13:25:40Z adriana 
;
_cod_original_sg_symbol_H-M P-1
_cod_database_code 7018526

loop_
_symmetry_equiv_pos_as_xyz
'x, y, z'
'-x, -y, -z'

loop_
_atom_site_label
_atom_site_type_symbol
_atom_site_fract_x
_atom_site_fract_y
_atom_site_fract_z
_atom_site_U_iso_or_equiv
_atom_site_adp_type
_atom_site_occupancy
_atom_site_symmetry_multiplicity
_atom_site_calc_flag
_atom_site_refinement_flags
_atom_site_disorder_assembly
_atom_site_disorder_group
Cu1 Cu 0.06612(9) 0.90274(8) 0.25063(5) 0.0222(3) Uani 1 1 d . . .
N11 N 0.5779(7) 0.9124(7) 0.1283(4) 0.0427(18) Uani 1 1 d . . .
C12 C 0.5987(9) 0.7930(8) 0.1382(5) 0.049(2) Uani 1 1 d . . .
H12A H 0.6904 0.7418 0.1228 0.059 Uiso 1 1 calc R . .
C13 C 0.4927(9) 0.7371(7) 0.1704(5) 0.041(2) Uani 1 1 d . . .
H13A H 0.5148 0.6505 0.1761 0.049 Uiso 1 1 calc R . .
N14 N 0.3613(7) 0.8042(6) 0.1930(3) 0.0327(15) Uani 1 1 d . . .
N15 N 0.2015(6) 0.9978(5) 0.2042(3) 0.0256(13) Uani 1 1 d . . .
C110 C 0.3380(7) 0.9277(7) 0.1822(4) 0.0262(16) Uani 1 1 d . . .
N21 N -0.0821(9) 0.5419(7) 0.3979(4) 0.0506(19) Uani 1 1 d . . .
C22 C 0.0601(12) 0.4920(8) 0.3855(6) 0.061(3) Uani 1 1 d . . .
H22A H 0.1023 0.4136 0.4065 0.073 Uiso 1 1 calc R . .
C23 C 0.1493(10) 0.5520(8) 0.3424(6) 0.054(3) Uani 1 1 d . . .
H23A H 0.2486 0.5104 0.3331 0.065 Uiso 1 1 calc R . .
N24 N 0.1016(7) 0.6636(6) 0.3140(4) 0.0383(16) Uani 1 1 d . . .
N25 N -0.0900(6) 0.8328(5) 0.2991(3) 0.0251(13) Uani 1 1 d . . .
C16 C 0.1723(8) 1.1190(6) 0.1972(4) 0.0239(15) Uani 1 1 d . . .
H16A H 0.0781 1.1658 0.2124 0.029 Uiso 1 1 calc R . .
C17 C 0.2752(9) 1.1811(7) 0.1679(4) 0.0347(19) Uani 1 1 d . . .
H17A H 0.2513 1.2680 0.1643 0.042 Uiso 1 1 calc R . .
C18 C 0.4101(8) 1.1134(7) 0.1449(4) 0.0335(18) Uani 1 1 d . . .
H18A H 0.4811 1.1530 0.1246 0.040 Uiso 1 1 calc R . .
C19 C 0.4436(7) 0.9831(7) 0.1513(4) 0.0286(17) Uani 1 1 d . . .
C210 C -0.0430(8) 0.7173(7) 0.3276(4) 0.0306(17) Uani 1 1 d . . .
N31 N 0.0442(9) 1.1774(8) 0.4951(4) 0.050(2) Uani 1 1 d . . .
C32 C -0.0638(12) 1.2467(9) 0.4573(5) 0.053(3) Uani 1 1 d . . .
H32A H -0.1149 1.3221 0.4797 0.064 Uiso 1 1 calc R . .
C33 C -0.1096(10) 1.2136(8) 0.3825(5) 0.047(2) Uani 1 1 d . . .
H33 H -0.1891 1.2669 0.3574 0.057 Uiso 1 1 calc R . .
N34 N -0.0395(7) 1.1077(6) 0.3489(4) 0.0379(16) Uani 1 1 d . . .
N35 N 0.1438(6) 0.9298(6) 0.3529(3) 0.0277(14) Uani 1 1 d . . .
C36 C 0.2570(8) 0.8554(8) 0.3870(4) 0.0343(19) Uani 1 1 d . . .
H36A H 0.3038 0.7805 0.3626 0.041 Uiso 1 1 calc R . .
C37 C 0.3086(10) 0.8840(10) 0.4569(5) 0.047(2) Uani 1 1 d . . .
H37A H 0.3918 0.8309 0.4792 0.056 Uiso 1 1 calc R . .
C38 C 0.2378(10) 0.9897(10) 0.4930(5) 0.047(2) Uani 1 1 d . . .
H38A H 0.2708 1.0080 0.5418 0.056 Uiso 1 1 calc R . .
C39 C 0.1184(10) 1.0715(9) 0.4604(4) 0.044(2) Uani 1 1 d . . .
C310 C 0.0737(9) 1.0366(8) 0.3871(4) 0.0338(19) Uani 1 1 d . . .
N41 N -0.2088(7) 1.0032(6) -0.0080(3) 0.0339(15) Uani 1 1 d . . .
C42 C -0.2522(8) 1.1090(8) 0.0262(4) 0.0347(19) Uani 1 1 d . . .
H42A H -0.3154 1.1734 -0.0010 0.042 Uiso 1 1 calc R . .
C43 C -0.2116(8) 1.1349(8) 0.1013(4) 0.0341(18) Uani 1 1 d . . .
H43A H -0.2474 1.2144 0.1225 0.041 Uiso 1 1 calc R . .
N44 N -0.1256(6) 1.0501(6) 0.1409(3) 0.0282(14) Uani 1 1 d . . .
N45 N 0.0149(6) 0.8465(5) 0.1484(3) 0.0254(13) Uani 1 1 d . . .
C46 C 0.0615(8) 0.7356(7) 0.1192(4) 0.0301(17) Uani 1 1 d . . .
H46A H 0.1248 0.6748 0.1490 0.036 Uiso 1 1 calc R . .
C47 C 0.0224(8) 0.7029(7) 0.0467(4) 0.0335(18) Uani 1 1 d . . .
H47A H 0.0574 0.6218 0.0277 0.040 Uiso 1 1 calc R . .
C48 C -0.0668(9) 0.7904(8) 0.0043(4) 0.0355(19) Uani 1 1 d . . .
H48A H -0.0945 0.7704 -0.0452 0.043 Uiso 1 1 calc R . .
C49 C -0.1200(7) 0.9126(7) 0.0330(4) 0.0263(16) Uani 1 1 d . . .
C410 C -0.0777(7) 0.9362(7) 0.1070(4) 0.0252(16) Uani 1 1 d . . .
Cl1 Cl 0.4278(2) 1.1967(2) 0.36354(12) 0.0452(6) Uani 1 1 d . . .
O1 O 0.5072(15) 0.3713(12) 0.0728(8) 0.161(5) Uani 1 1 d DU . .
H1A H 0.5216 0.3286 0.0330 0.241 Uiso 1 1 d . . .
C1 C 0.3695(15) 0.4510(14) 0.0657(9) 0.117(5) Uani 1 1 d DU . .
H1B H 0.3169 0.4573 0.1149 0.176 Uiso 1 1 calc R . .
H1C H 0.3137 0.4195 0.0268 0.176 Uiso 1 1 calc R . .
H1D H 0.3809 0.5322 0.0503 0.176 Uiso 1 1 calc R . .
Cl2 Cl 0.8845(2) 0.46232(19) 0.16689(13) 0.0463(6) Uani 1 1 d . . .
O2 O 0.455(2) 0.5792(18) 0.4284(13) 0.110(6) Uani 0.50 1 d PDU A -1
H2A H 0.4691 0.5252 0.3950 0.165 Uiso 0.50 1 d P B -1
C2 C 0.476(8) 0.525(3) 0.5075(18) 0.104(13) Uani 0.50 1 d PD A -1
H2B H 0.5655 0.5407 0.5295 0.156 Uiso 0.50 1 calc PR A -1
H2C H 0.4860 0.4361 0.5045 0.156 Uiso 0.50 1 calc PR A -1
H2D H 0.3917 0.5621 0.5399 0.156 Uiso 0.50 1 calc PR A -1
O3 O 0.541(2) 0.416(2) 0.2223(15) 0.134(8) Uani 0.50 1 d PU C 2
O3A O 0.558(2) 0.4729(19) 0.2943(12) 0.106(6) Uani 0.50 1 d PU D 3
O11 O 0.3797(10) 1.2301(10) 0.4396(5) 0.105(3) Uani 1 1 d . . .
O12 O 0.3760(12) 1.2968(8) 0.3157(5) 0.120(4) Uani 1 1 d U . .
O13 O 0.5807(8) 1.1662(9) 0.3616(5) 0.101(3) Uani 1 1 d . . .
O14 O 0.3865(9) 1.0875(7) 0.3365(4) 0.078(2) Uani 1 1 d . . .
O21 O 0.8608(9) 0.3672(7) 0.2151(4) 0.082(2) Uani 1 1 d . . .
O22 O 0.7852(10) 0.4745(9) 0.1029(5) 0.098(3) Uani 1 1 d . . .
O23 O 0.8536(8) 0.5774(6) 0.2028(4) 0.072(2) Uani 1 1 d . . .
O24 O 1.0249(10) 0.4305(8) 0.1330(6) 0.106(3) Uani 1 1 d U . .
C26 C -0.2315(8) 0.8879(8) 0.3072(4) 0.0336(18) Uani 1 1 d . . .
H26A H -0.2659 0.9682 0.2872 0.040 Uiso 1 1 calc R . .
C27 C -0.3322(9) 0.8314(8) 0.3445(5) 0.041(2) Uani 1 1 d . . .
H27A H -0.4330 0.8724 0.3483 0.050 Uiso 1 1 calc R . .
C28 C -0.2837(9) 0.7181(9) 0.3747(5) 0.045(2) Uani 1 1 d . . .
H28A H -0.3499 0.6803 0.4015 0.054 Uiso 1 1 calc R . .
C29 C -0.1357(9) 0.6566(7) 0.3667(4) 0.0369(19) Uani 1 1 d . . .

loop_
_atom_site_aniso_label
_atom_site_aniso_U_11
_atom_site_aniso_U_22
_atom_site_aniso_U_33
_atom_site_aniso_U_23
_atom_site_aniso_U_13
_atom_site_aniso_U_12
Cu1 0.0197(5) 0.0283(5) 0.0199(4) 0.0019(3) -0.0010(3) -0.0082(4)
N11 0.021(3) 0.049(5) 0.057(4) 0.013(4) 0.004(3) -0.006(3)
C12 0.029(5) 0.042(5) 0.068(6) 0.010(5) 0.006(4) 0.005(4)
C13 0.037(5) 0.026(4) 0.056(5) 0.004(4) 0.000(4) -0.001(4)
N14 0.031(4) 0.034(4) 0.036(3) 0.006(3) -0.003(3) -0.012(3)
N15 0.026(3) 0.032(4) 0.022(3) 0.008(3) -0.007(3) -0.013(3)
C110 0.023(4) 0.033(4) 0.024(4) -0.004(3) -0.002(3) -0.009(3)
N21 0.055(5) 0.040(4) 0.059(5) 0.010(4) 0.007(4) -0.017(4)
C22 0.068(7) 0.029(5) 0.081(7) 0.015(5) 0.011(6) -0.004(5)
C23 0.034(5) 0.033(5) 0.094(7) 0.017(5) 0.002(5) -0.006(4)
N24 0.030(4) 0.034(4) 0.052(4) 0.009(3) 0.008(3) -0.011(3)
N25 0.031(3) 0.027(3) 0.020(3) -0.003(3) 0.004(3) -0.013(3)
C16 0.029(4) 0.029(4) 0.018(3) 0.004(3) -0.006(3) -0.014(3)
C17 0.043(5) 0.032(4) 0.031(4) 0.011(3) -0.010(4) -0.013(4)
C18 0.026(4) 0.041(5) 0.039(4) 0.015(4) -0.006(3) -0.017(4)
C19 0.020(4) 0.039(5) 0.028(4) 0.007(3) 0.000(3) -0.008(3)
C210 0.031(4) 0.036(5) 0.028(4) -0.008(3) 0.005(3) -0.015(4)
N31 0.060(5) 0.064(5) 0.037(4) -0.008(4) 0.009(4) -0.039(5)
C32 0.072(7) 0.047(6) 0.053(6) -0.018(5) 0.032(5) -0.041(5)
C33 0.055(6) 0.042(5) 0.049(5) 0.000(4) 0.019(4) -0.022(5)
N34 0.041(4) 0.040(4) 0.035(4) 0.008(3) 0.006(3) -0.016(3)
N35 0.027(3) 0.039(4) 0.021(3) 0.003(3) 0.000(3) -0.015(3)
C36 0.030(4) 0.047(5) 0.031(4) 0.010(4) 0.001(3) -0.019(4)
C37 0.039(5) 0.076(7) 0.030(4) 0.011(5) -0.007(4) -0.023(5)
C38 0.041(5) 0.081(7) 0.026(4) 0.016(5) -0.013(4) -0.032(5)
C39 0.060(6) 0.056(6) 0.029(4) -0.013(4) 0.019(4) -0.041(5)
C310 0.041(5) 0.048(5) 0.022(4) 0.006(4) 0.005(3) -0.030(4)
N41 0.030(4) 0.043(4) 0.030(3) 0.005(3) -0.004(3) -0.012(3)
C42 0.021(4) 0.050(5) 0.035(4) 0.012(4) -0.005(3) -0.013(4)
C43 0.020(4) 0.048(5) 0.034(4) -0.004(4) -0.005(3) -0.007(4)
N44 0.019(3) 0.036(4) 0.030(3) -0.002(3) 0.005(3) -0.007(3)
N45 0.019(3) 0.031(4) 0.030(3) 0.000(3) 0.005(3) -0.011(3)
C46 0.029(4) 0.033(5) 0.029(4) -0.002(3) 0.003(3) -0.010(3)
C47 0.038(5) 0.036(5) 0.029(4) -0.006(3) -0.001(3) -0.014(4)
C48 0.042(5) 0.051(5) 0.019(4) -0.006(4) -0.001(3) -0.020(4)
C49 0.022(4) 0.038(4) 0.026(4) 0.000(3) 0.006(3) -0.020(3)
C410 0.017(3) 0.037(4) 0.026(4) 0.001(3) 0.003(3) -0.016(3)
Cl1 0.0340(11) 0.0560(14) 0.0474(12) 0.0060(11) -0.0079(9) -0.0140(10)
O1 0.150(9) 0.132(9) 0.200(10) 0.022(8) 0.022(8) -0.034(8)
C1 0.077(8) 0.110(10) 0.156(11) 0.043(9) 0.033(8) -0.008(7)
Cl2 0.0452(13) 0.0334(12) 0.0585(13) -0.0069(10) 0.0077(11) -0.0063(10)
O2 0.088(10) 0.097(11) 0.154(13) 0.011(10) -0.013(10) -0.039(9)
C2 0.12(5) 0.04(3) 0.15(3) -0.01(2) 0.03(2) -0.03(3)
O3 0.112(12) 0.129(13) 0.165(14) 0.047(11) 0.016(11) -0.039(10)
O3A 0.095(10) 0.116(12) 0.109(11) 0.031(10) 0.006(9) -0.028(9)
O11 0.099(7) 0.153(9) 0.065(5) -0.032(5) -0.004(5) -0.034(6)
O12 0.169(9) 0.071(5) 0.101(6) 0.003(5) -0.048(6) 0.013(6)
O13 0.053(5) 0.122(8) 0.120(7) -0.021(6) 0.000(5) -0.005(5)
O14 0.094(6) 0.090(6) 0.060(4) 0.004(4) -0.012(4) -0.043(5)
O21 0.099(6) 0.060(5) 0.086(5) 0.021(4) 0.015(5) -0.019(4)
O22 0.118(7) 0.113(7) 0.070(5) -0.014(5) -0.032(5) -0.040(6)
O23 0.096(6) 0.049(4) 0.064(4) -0.026(4) -0.011(4) -0.003(4)
O24 0.085(6) 0.079(6) 0.135(7) 0.013(5) 0.046(5) 0.012(5)
C26 0.036(5) 0.041(5) 0.024(4) -0.003(3) -0.001(3) -0.008(4)
C27 0.027(4) 0.051(6) 0.049(5) -0.007(4) 0.007(4) -0.015(4)
C28 0.029(4) 0.062(6) 0.046(5) 0.001(4) 0.013(4) -0.019(4)
C29 0.050(5) 0.034(5) 0.030(4) -0.002(4) 0.011(4) -0.017(4)

loop_
_atom_type_symbol
_atom_type_description
_atom_type_scat_dispersion_real
_atom_type_scat_dispersion_imag
_atom_type_scat_source
C C 0.0033 0.0016 'International Tables Vol C Tables 4.2.6.8 and 6.1.1.4'
H H 0.0000 0.0000 'International Tables Vol C Tables 4.2.6.8 and 6.1.1.4'
N N 0.0061 0.0033 'International Tables Vol C Tables 4.2.6.8 and 6.1.1.4'
O O 0.0106 0.0060 'International Tables Vol C Tables 4.2.6.8 and 6.1.1.4'
Cl Cl 0.1484 0.1585 'International Tables Vol C Tables 4.2.6.8 and 6.1.1.4'
Cu Cu 0.3201 1.2651 'International Tables Vol C Tables 4.2.6.8 and 6.1.1.4'

loop_
_geom_angle_atom_site_label_1
_geom_angle_atom_site_label_2
_geom_angle_atom_site_label_3
_geom_angle
N35 Cu1 N25 91.0(2)
N35 Cu1 N45 169.6(3)
N25 Cu1 N45 89.5(2)
N35 Cu1 N15 88.4(2)
N25 Cu1 N15 171.3(2)
N45 Cu1 N15 92.6(2)
C12 N11 C19 116.3(7)
N11 C12 C13 123.7(7)
N11 C12 H12A 118.1
C13 C12 H12A 118.1
N14 C13 C12 120.9(7)
N14 C13 H13A 119.5
C12 C13 H13A 119.5
C13 N14 C110 115.8(6)
C16 N15 C110 119.6(6)
C16 N15 Cu1 125.4(5)
C110 N15 Cu1 114.9(5)
N14 C110 N15 116.2(6)
N14 C110 C19 123.2(7)
N15 C110 C19 120.5(7)
C22 N21 C29 116.0(7)
N21 C22 C23 121.9(8)
N21 C22 H22A 119.0
C23 C22 H22A 119.0
N24 C23 C22 123.2(8)
N24 C23 H23A 118.4
C22 C23 H23A 118.4
C23 N24 C210 115.6(7)
C26 N25 C210 117.9(6)
C26 N25 Cu1 126.9(5)
C210 N25 Cu1 115.1(5)
N15 C16 C17 122.8(7)
N15 C16 H16A 118.6
C17 C16 H16A 118.6
C18 C17 C16 118.6(7)
C18 C17 H17A 120.7
C16 C17 H17A 120.7
C17 C18 C19 119.7(7)
C17 C18 H18A 120.2
C19 C18 H18A 120.2
N11 C19 C110 120.0(7)
N11 C19 C18 121.1(7)
C110 C19 C18 118.9(7)
N25 C210 N24 115.0(6)
N25 C210 C29 122.8(7)
N24 C210 C29 122.1(7)
C32 N31 C39 117.2(8)
N31 C32 C33 123.0(9)
N31 C32 H32A 118.5
C33 C32 H32A 118.5
N34 C33 C32 120.2(9)
N34 C33 H33 119.9
C32 C33 H33 119.9
C33 N34 C310 117.0(7)
C36 N35 C310 120.0(7)
C36 N35 Cu1 125.7(5)
C310 N35 Cu1 114.2(5)
N35 C36 C37 122.1(8)
N35 C36 H36A 119.0
C37 C36 H36A 119.0
C38 C37 C36 118.8(8)
C38 C37 H37A 120.6
C36 C37 H37A 120.6
C37 C38 C39 121.9(8)
C37 C38 H38A 119.0
C39 C38 H38A 119.0
N31 C39 C38 123.6(8)
N31 C39 C310 120.5(9)
C38 C39 C310 115.8(8)
N34 C310 N35 116.6(7)
N34 C310 C39 122.1(8)
N35 C310 C39 121.3(8)
C42 N41 C49 116.1(6)
N41 C42 C43 124.7(7)
N41 C42 H42A 117.7
C43 C42 H42A 117.7
N44 C43 C42 120.1(8)
N44 C43 H43A 119.9
C42 C43 H43A 119.9
C43 N44 C410 117.1(6)
C46 N45 C410 119.8(6)
C46 N45 Cu1 126.3(5)
C410 N45 Cu1 113.9(5)
N45 C46 C47 123.3(7)
N45 C46 H46A 118.4
C47 C46 H46A 118.4
C48 C47 C46 117.9(7)
C48 C47 H47A 121.0
C46 C47 H47A 121.0
C47 C48 C49 121.1(7)
C47 C48 H48A 119.5
C49 C48 H48A 119.5
N41 C49 C410 120.2(7)
N41 C49 C48 122.8(6)
C410 C49 C48 116.9(7)
N45 C410 N44 117.3(6)
N45 C410 C49 120.9(7)
N44 C410 C49 121.7(7)
O12 Cl1 O13 109.3(7)
O12 Cl1 O11 108.7(6)
O13 Cl1 O11 108.6(6)
O12 Cl1 O14 111.7(5)
O13 Cl1 O14 104.9(5)
O11 Cl1 O14 113.5(5)
C1 O1 H1A 106.4
O1 C1 H1B 109.5
O1 C1 H1C 109.5
H1B C1 H1C 109.5
O1 C1 H1D 109.5
H1B C1 H1D 109.5
H1C C1 H1D 109.5
O24 Cl2 O23 113.1(5)
O24 Cl2 O21 111.0(5)
O23 Cl2 O21 113.3(5)
O24 Cl2 O22 104.4(6)
O23 Cl2 O22 105.9(5)
O21 Cl2 O22 108.6(5)
C2 O2 H2A 111.5
N25 C26 C27 122.4(7)
N25 C26 H26A 118.8
C27 C26 H26A 118.8
C28 C27 C26 119.3(8)
C28 C27 H27A 120.4
C26 C27 H27A 120.4
C27 C28 C29 120.0(8)
C27 C28 H28A 120.0
C29 C28 H28A 120.0
N21 C29 C210 121.0(8)
N21 C29 C28 121.5(7)
C210 C29 C28 117.5(7)

loop_
_geom_bond_atom_site_label_1
_geom_bond_atom_site_label_2
_geom_bond_distance
Cu1 N35 1.990(6)
Cu1 N25 2.000(6)
Cu1 N45 1.999(6)
Cu1 N15 2.008(6)
N11 C12 1.319(10)
N11 C19 1.375(9)
C12 C13 1.409(11)
C12 H12A 0.9500
C13 N14 1.338(10)
C13 H13A 0.9500
N14 C110 1.365(9)
N15 C16 1.328(9)
N15 C110 1.385(9)
C110 C19 1.393(10)
N21 C22 1.334(12)
N21 C29 1.379(10)
C22 C23 1.405(12)
C22 H22A 0.9500
C23 N24 1.324(10)
C23 H23A 0.9500
N24 C210 1.366(9)
N25 C26 1.331(9)
N25 C210 1.362(9)
C16 C17 1.410(10)
C16 H16A 0.9500
C17 C18 1.369(11)
C17 H17A 0.9500
C18 C19 1.425(10)
C18 H18A 0.9500
C210 C29 1.399(10)
N31 C32 1.307(12)
N31 C39 1.364(12)
C32 C33 1.458(13)
C32 H32A 0.9500
C33 N34 1.345(11)
C33 H33 0.9500
N34 C310 1.351(10)
N35 C36 1.331(9)
N35 C310 1.359(10)
C36 C37 1.386(11)
C36 H36A 0.9500
C37 C38 1.365(13)
C37 H37A 0.9500
C38 C39 1.396(13)
C38 H38A 0.9500
C39 C310 1.437(11)
N41 C42 1.304(10)
N41 C49 1.360(9)
C42 C43 1.420(10)
C42 H42A 0.9500
C43 N44 1.297(9)
C43 H43A 0.9500
N44 C410 1.383(9)
N45 C46 1.319(9)
N45 C410 1.374(9)
C46 C47 1.398(10)
C46 H46A 0.9500
C47 C48 1.355(11)
C47 H47A 0.9500
C48 C49 1.432(11)
C48 H48A 0.9500
C49 C410 1.401(9)
Cl1 O12 1.395(8)
Cl1 O13 1.394(8)
Cl1 O11 1.420(8)
Cl1 O14 1.454(8)
O1 C1 1.393(13)
O1 H1A 0.8375
C1 H1B 0.9800
C1 H1C 0.9800
C1 H1D 0.9800
Cl2 O24 1.404(8)
Cl2 O23 1.402(7)
Cl2 O21 1.417(7)
Cl2 O22 1.451(8)
O2 C2 1.51(2)
O2 H2A 0.8287
C2 H2B 0.9800
C2 H2C 0.9800
C2 H2D 0.9800
C26 C27 1.411(11)
C26 H26A 0.9500
C27 C28 1.354(12)
C27 H27A 0.9500
C28 C29 1.402(11)
C28 H28A 0.9500
